data_4030034
loop_
_publ_author_name
'Wang, Haijun'
'Fronczek, Frank R.'
'Vicente, M Gra\,ca H'
'Smith, Kevin M.'

_publ_section_title
;
 Functionalization of 3,5,8-Trichlorinated BODIPY Dyes.
;
_journal_issue 21
_journal_name_full 'The Journal of organic chemistry'
_journal_page_first 10342
_journal_paper_doi 10.1021/jo501969z
_journal_volume 79
_journal_year 2014
_chemical_formula_moiety 'C31 H29 B F2 N2 O4 S3'
_chemical_formula_sum 'C31 H29 B F2 N2 O4 S3'
_chemical_formula_weight 638.55
_chemical_name_systematic
; 
 ? 
;
_space_group_IT_number 14
_symmetry_cell_setting monoclinic
_symmetry_space_group_name_Hall '-P 2yn'
_symmetry_space_group_name_H-M 'P 1 21/n 1'
_atom_sites_solution_hydrogens geom
_atom_sites_solution_primary direct
_atom_sites_solution_secondary difmap
_audit_creation_method SHELXL-97
_cell_angle_alpha 90
_cell_angle_beta 91.017(4)
_cell_angle_gamma 90
_cell_formula_units_Z 4
_cell_length_a 10.8120(8)
_cell_length_b 6.0826(5)
_cell_length_c 43.264(3)
_cell_measurement_reflns_used 8949
_cell_measurement_temperature 100.0(5)
_cell_measurement_theta_max 61.48
_cell_measurement_theta_min 4.09
_cell_volume 2844.8(4)
_computing_cell_refinement 'Bruker SAINT'
_computing_data_collection 'Bruker APEX2'
_computing_data_reduction 'Bruker SAINT'
_computing_molecular_graphics 'ORTEP-3 for Windows (Farrugia, 2012)'
_computing_publication_material 'SHELXL-97 (Sheldrick, 2008)'
_computing_structure_refinement 'SHELXL-97 (Sheldrick, 2008)'
_computing_structure_solution 'SHELXS-97 (Sheldrick, 2008)'
_diffrn_ambient_temperature 100.0(5)
_diffrn_measured_fraction_theta_full 0.983
_diffrn_measured_fraction_theta_max 0.983
_diffrn_measurement_device_type 'Bruker Kappa APEX-II DUO'
_diffrn_measurement_method '\f and \w scans'
_diffrn_radiation_monochromator 'QUAZAR multilayer optics'
_diffrn_radiation_source 'I\mS microfocus'
_diffrn_radiation_type CuK\a
_diffrn_radiation_wavelength 1.54184
_diffrn_reflns_av_R_equivalents 0.0000
_diffrn_reflns_av_sigmaI/netI 0.0637
_diffrn_reflns_limit_h_max 9
_diffrn_reflns_limit_h_min -12
_diffrn_reflns_limit_k_max 6
_diffrn_reflns_limit_k_min -6
_diffrn_reflns_limit_l_max 49
_diffrn_reflns_limit_l_min -49
_diffrn_reflns_number 14453
_diffrn_reflns_theta_full 61.55
_diffrn_reflns_theta_max 61.55
_diffrn_reflns_theta_min 2.04
_exptl_absorpt_coefficient_mu 2.857
_exptl_absorpt_correction_T_max 0.9720
_exptl_absorpt_correction_T_min 0.5238
_exptl_absorpt_correction_type multi-scan
_exptl_absorpt_process_details 'TWINABS (Sheldrick, 2004)'
_exptl_crystal_colour 'dark blue'
_exptl_crystal_density_diffrn 1.491
_exptl_crystal_density_method 'not measured'
_exptl_crystal_description lath
_exptl_crystal_F_000 1328
_exptl_crystal_size_max 0.26
_exptl_crystal_size_mid 0.13
_exptl_crystal_size_min 0.01
_refine_diff_density_max 0.528
_refine_diff_density_min -0.492
_refine_diff_density_rms 0.124
_refine_ls_extinction_method none
_refine_ls_goodness_of_fit_ref 2.990
_refine_ls_hydrogen_treatment constr
_refine_ls_matrix_type full
_refine_ls_number_parameters 409
_refine_ls_number_reflns 14453
_refine_ls_number_restraints 64
_refine_ls_restrained_S_all 3.045
_refine_ls_R_factor_all 0.1054
_refine_ls_R_factor_gt 0.1003
_refine_ls_shift/su_max 0.001
_refine_ls_shift/su_mean 0.000
_refine_ls_structure_factor_coef Fsqd
_refine_ls_weighting_details 'calc w=1/[\s^2^(Fo^2^)'
_refine_ls_weighting_scheme calc
_refine_ls_wR_factor_gt 0.2233
_refine_ls_wR_factor_ref 0.2242
_reflns_number_gt 13409
_reflns_number_total 14453
_reflns_threshold_expression I>2\s(I)
_cod_data_source_file jo501969z_si_002.cif
_cod_data_source_block Compound8
_cod_depositor_comments
;
The following automatic conversions were performed:

'_symmetry_cell_setting' value 'Monoclinic' changed to 'monoclinic'
according to
/home/saulius/struct/COD-crude-data--automatic-downloads/rss-feeds/ACS/lib/dictionaries/cif_core.dic
dictionary named 'cif_core.dic' version 2.4.2 from 2011-04-26.

Automatic conversion script
Id: cif_fix_values 2827 2014-09-09 07:05:25Z andrius 

 Adding full bibliography for 4030032--4030045.cif.
;
_cod_original_sg_symbol_Hall '-P 2yn '
_cod_original_sg_symbol_H-M 'P 21/n  '
_cod_database_code 4030034

loop_
_symmetry_equiv_pos_as_xyz
'x, y, z'
'-x+1/2, y+1/2, -z+1/2'
'-x, -y, -z'
'x-1/2, -y-1/2, z-1/2'

loop_
_atom_site_label
_atom_site_type_symbol
_atom_site_fract_x
_atom_site_fract_y
_atom_site_fract_z
_atom_site_U_iso_or_equiv
_atom_site_adp_type
_atom_site_occupancy
_atom_site_symmetry_multiplicity
_atom_site_calc_flag
_atom_site_refinement_flags
_atom_site_disorder_assembly
_atom_site_disorder_group
F1 F 0.45853(17) 0.7911(4) 0.70078(4) 0.0261(5) Uani 1 1 d . . .
F2 F 0.38291(17) 1.0386(3) 0.66551(4) 0.0250(5) Uani 1 1 d . . .
O1 O 0.1075(2) -0.2694(4) 0.57451(5) 0.0258(6) Uani 1 1 d . . .
O2 O 0.0722(3) 0.0600(4) 0.55373(6) 0.0340(7) Uani 1 1 d . . .
O3 O 0.7812(2) 0.0728(4) 0.54398(5) 0.0245(6) Uani 1 1 d . . .
O4 O 0.7825(2) 0.4093(4) 0.52293(5) 0.0307(6) Uani 1 1 d . . .
N1 N 0.3204(2) 0.6598(5) 0.66007(6) 0.0167(6) Uani 1 1 d . . .
N2 N 0.5352(3) 0.7808(5) 0.64918(6) 0.0200(6) Uani 1 1 d . . .
C1 C 0.2106(3) 0.6195(6) 0.67412(7) 0.0183(7) Uani 1 1 d . A .
C2 C 0.1401(3) 0.4679(6) 0.65557(7) 0.0211(8) Uani 1 1 d . . .
C3 C 0.2084(3) 0.4205(6) 0.62999(7) 0.0181(7) Uani 1 1 d . . .
C4 C 0.3217(3) 0.5388(6) 0.63276(7) 0.0204(7) Uani 1 1 d . . .
C5 C 0.4232(3) 0.5459(6) 0.61365(7) 0.0194(7) Uani 1 1 d . C .
C6 C 0.5331(3) 0.6617(6) 0.62196(7) 0.0182(7) Uani 1 1 d . . .
C7 C 0.6492(3) 0.6773(6) 0.60782(7) 0.0207(8) Uani 1 1 d . . .
C8 C 0.7240(3) 0.8045(6) 0.62745(8) 0.0219(8) Uani 1 1 d . . .
C9 C 0.6511(3) 0.8681(6) 0.65241(8) 0.0230(8) Uani 1 1 d . E .
C10 C 0.0124(3) 0.3859(7) 0.66217(8) 0.0280(9) Uani 1 1 d . . .
H10A H 0.0176 0.2655 0.6772 0.042 Uiso 1 1 calc R . .
H10B H -0.0267 0.3328 0.6430 0.042 Uiso 1 1 calc R . .
H10C H -0.0370 0.5059 0.6707 0.042 Uiso 1 1 calc R . .
C11 C 0.1583(3) 0.2913(6) 0.60279(8) 0.0207(8) Uani 1 1 d . . .
H11A H 0.2022 0.3408 0.5842 0.025 Uiso 1 1 calc R . .
H11B H 0.0701 0.3309 0.5998 0.025 Uiso 1 1 calc R . .
C12 C 0.1670(3) 0.0416(6) 0.60420(7) 0.0216(8) Uani 1 1 d . . .
H12A H 0.2545 -0.0046 0.6063 0.026 Uiso 1 1 calc R . .
H12B H 0.1216 -0.0145 0.6222 0.026 Uiso 1 1 calc R . .
C13 C 0.1107(3) -0.0490(6) 0.57469(8) 0.0217(8) Uani 1 1 d . . .
C14 C 0.0538(4) -0.3670(6) 0.54661(8) 0.0303(9) Uani 1 1 d . . .
H14A H -0.0334 -0.3245 0.5446 0.045 Uiso 1 1 calc R . .
H14B H 0.0602 -0.5275 0.5479 0.045 Uiso 1 1 calc R . .
H14C H 0.0987 -0.3146 0.5285 0.045 Uiso 1 1 calc R . .
C15 C 0.6904(3) 0.5965(6) 0.57707(7) 0.0207(8) Uani 1 1 d . . .
H15A H 0.7454 0.7084 0.5680 0.025 Uiso 1 1 calc R . .
H15B H 0.6169 0.5824 0.5632 0.025 Uiso 1 1 calc R . .
C16 C 0.7587(3) 0.3758(6) 0.57778(8) 0.0217(8) Uani 1 1 d . . .
H16A H 0.8402 0.3940 0.5882 0.026 Uiso 1 1 calc R . .
H16B H 0.7104 0.2674 0.5896 0.026 Uiso 1 1 calc R . .
C17 C 0.7764(3) 0.2928(6) 0.54546(8) 0.0216(8) Uani 1 1 d . . .
C18 C 0.8037(3) -0.0142(6) 0.51342(7) 0.0241(8) Uani 1 1 d . . .
H18A H 0.7426 0.0461 0.4987 0.036 Uiso 1 1 calc R . .
H18B H 0.7967 -0.1748 0.5138 0.036 Uiso 1 1 calc R . .
H18C H 0.8870 0.0273 0.5070 0.036 Uiso 1 1 calc R . .
C19 C 0.8553(3) 0.8703(7) 0.62227(8) 0.0270(8) Uani 1 1 d . . .
H19A H 0.8617 0.9409 0.6020 0.040 Uiso 1 1 calc R . .
H19B H 0.9083 0.7396 0.6230 0.040 Uiso 1 1 calc R . .
H19C H 0.8820 0.9737 0.6384 0.040 Uiso 1 1 calc R . .
C20 C 0.1696(3) 0.7227(6) 0.70218(7) 0.0210(8) Uani 1 1 d D . .
S1 S 0.0804(2) 0.5812(4) 0.72798(5) 0.0255(6) Uani 0.601(5) 1 d PD A 1
C21 C 0.1859(16) 0.9259(19) 0.7127(3) 0.0230(11) Uani 0.601(5) 1 d PD A 1
H21 H 0.2328 1.0341 0.7022 0.028 Uiso 0.601(5) 1 calc PR A 1
S1A S 0.1894(5) 0.9874(6) 0.71246(11) 0.0230(11) Uani 0.399(5) 1 d PD A 2
C21A C 0.1025(17) 0.619(3) 0.7234(4) 0.0255(6) Uani 0.399(5) 1 d PD A 2
H21A H 0.0775 0.4700 0.7220 0.031 Uiso 0.399(5) 1 calc PR A 2
C22 C 0.1225(4) 0.9674(8) 0.74286(9) 0.0442(12) Uani 1 1 d D . .
H22 H 0.1199 1.1020 0.7540 0.053 Uiso 1 1 calc R A 1
C23 C 0.0706(4) 0.7759(9) 0.75091(9) 0.0447(12) Uani 1 1 d D A .
H23 H 0.0293 0.7602 0.7700 0.054 Uiso 1 1 calc R B 1
C24 C 0.4229(3) 0.4190(5) 0.58428(7) 0.0170(7) Uiso 1 1 d D . .
S2 S 0.37941(16) 0.5465(2) 0.54989(3) 0.0219(5) Uani 0.720(5) 1 d PD C 1
C25 C 0.464(2) 0.213(2) 0.5797(3) 0.0287(17) Uani 0.720(5) 1 d PD C 1
H25 H 0.4929 0.1176 0.5957 0.034 Uiso 0.720(5) 1 calc PR C 1
S2A S 0.4720(12) 0.1562(13) 0.58146(19) 0.0287(17) Uani 0.280(5) 1 d PD C 2
C25A C 0.392(2) 0.488(3) 0.5556(3) 0.0219(5) Uani 0.280(5) 1 d PD C 2
H25A H 0.3583 0.6296 0.5517 0.026 Uiso 0.280(5) 1 calc PR C 2
C26 C 0.4581(3) 0.1524(7) 0.54601(8) 0.0311(9) Uani 1 1 d D . .
H26 H 0.4815 0.0146 0.5376 0.037 Uiso 1 1 calc R C 1
C27 C 0.4146(4) 0.3235(7) 0.52971(9) 0.0357(10) Uani 1 1 d D C .
H27 H 0.4044 0.3178 0.5079 0.043 Uiso 1 1 calc R D 1
C28 C 0.6884(3) 1.0225(6) 0.67695(7) 0.0224(8) Uani 1 1 d D . .
S3 S 0.80471(14) 0.9588(3) 0.70261(4) 0.0284(5) Uani 0.790(6) 1 d PD E 1
C29 C 0.639(2) 1.239(2) 0.6825(4) 0.031(3) Uani 0.790(6) 1 d PD E 1
H29 H 0.5706 1.3040 0.6719 0.037 Uiso 0.790(6) 1 calc PR E 1
S3A S 0.6417(19) 1.2805(19) 0.6780(4) 0.031(3) Uani 0.210(6) 1 d PD E 2
C29A C 0.778(3) 0.986(4) 0.7033(7) 0.0284(5) Uani 0.210(6) 1 d PD E 2
H29A H 0.8153 0.8502 0.7087 0.034 Uiso 0.210(6) 1 calc PR E 2
C30 C 0.7135(4) 1.3419(7) 0.70742(8) 0.0365(10) Uani 1 1 d D . .
H30 H 0.7034 1.4899 0.7139 0.044 Uiso 1 1 calc R E 1
C31 C 0.7974(4) 1.2028(7) 0.71996(8) 0.0369(10) Uani 1 1 d D E .
H31 H 0.8483 1.2408 0.7373 0.044 Uiso 1 1 calc R F 1
B1 B 0.4257(3) 0.8254(7) 0.67037(9) 0.0187(9) Uani 1 1 d . . .

loop_
_atom_site_aniso_label
_atom_site_aniso_U_11
_atom_site_aniso_U_22
_atom_site_aniso_U_33
_atom_site_aniso_U_23
_atom_site_aniso_U_13
_atom_site_aniso_U_12
F1 0.0241(11) 0.0340(13) 0.0202(10) -0.0010(9) 0.0027(7) -0.0099(9)
F2 0.0201(10) 0.0166(11) 0.0383(11) -0.0032(9) 0.0038(8) 0.0013(9)
O1 0.0337(14) 0.0179(14) 0.0256(13) -0.0027(11) -0.0045(10) 0.0004(11)
O2 0.0499(17) 0.0212(14) 0.0304(14) 0.0028(12) -0.0122(12) -0.0030(13)
O3 0.0286(13) 0.0197(15) 0.0251(12) -0.0016(10) 0.0019(9) 0.0021(11)
O4 0.0443(16) 0.0227(15) 0.0254(13) 0.0015(12) 0.0059(11) 0.0028(12)
N1 0.0135(14) 0.0177(16) 0.0188(13) 0.0013(12) 0.0017(10) -0.0013(12)
N2 0.0195(15) 0.0177(16) 0.0228(14) 0.0001(12) -0.0016(11) -0.0044(13)
C1 0.0204(17) 0.0142(18) 0.0201(16) 0.0047(14) -0.0006(13) 0.0026(14)
C2 0.0215(18) 0.0162(19) 0.0252(17) 0.0009(15) -0.0036(13) -0.0061(15)
C3 0.0200(17) 0.0129(18) 0.0214(16) 0.0036(14) -0.0007(13) -0.0005(14)
C4 0.0214(18) 0.0163(19) 0.0235(16) 0.0028(15) -0.0014(13) 0.0018(15)
C5 0.0190(17) 0.0168(18) 0.0223(16) -0.0006(15) -0.0006(13) 0.0037(15)
C6 0.0172(17) 0.0172(19) 0.0201(17) 0.0008(14) -0.0004(13) 0.0042(14)
C7 0.0248(19) 0.0152(19) 0.0223(17) 0.0055(15) 0.0016(13) 0.0021(15)
C8 0.0211(18) 0.017(2) 0.0274(18) 0.0036(15) 0.0039(14) 0.0027(15)
C9 0.0238(19) 0.018(2) 0.0268(18) 0.0029(15) 0.0001(14) -0.0014(15)
C10 0.026(2) 0.030(2) 0.0285(19) 0.0018(17) 0.0024(15) -0.0032(17)
C11 0.0223(18) 0.0161(19) 0.0235(17) 0.0014(14) -0.0013(13) -0.0049(15)
C12 0.0234(18) 0.0163(19) 0.0249(17) 0.0025(15) -0.0025(13) -0.0002(16)
C13 0.0161(17) 0.021(2) 0.0284(18) -0.0018(17) 0.0010(13) 0.0024(15)
C14 0.036(2) 0.022(2) 0.033(2) -0.0075(17) -0.0077(16) -0.0035(18)
C15 0.0177(17) 0.022(2) 0.0225(17) 0.0053(15) 0.0023(13) -0.0034(15)
C16 0.0165(17) 0.023(2) 0.0260(17) 0.0003(15) 0.0021(13) -0.0009(15)
C17 0.0191(18) 0.016(2) 0.0294(19) -0.0012(16) 0.0033(13) 0.0009(15)
C18 0.032(2) 0.0139(19) 0.0264(17) -0.0028(15) -0.0017(14) -0.0006(16)
C19 0.0264(19) 0.025(2) 0.0298(19) 0.0001(16) 0.0025(14) -0.0052(17)
C20 0.0171(17) 0.021(2) 0.0245(18) 0.0007(15) -0.0025(13) -0.0046(15)
S1 0.0229(12) 0.0279(13) 0.0258(11) 0.0038(8) 0.0049(6) -0.0061(7)
C21 0.0253(10) 0.014(3) 0.0299(10) -0.0079(16) 0.0031(7) -0.0059(18)
S1A 0.0253(10) 0.014(3) 0.0299(10) -0.0079(16) 0.0031(7) -0.0059(18)
C21A 0.0229(12) 0.0279(13) 0.0258(11) 0.0038(8) 0.0049(6) -0.0061(7)
C22 0.045(3) 0.052(3) 0.035(2) -0.025(2) -0.0164(19) 0.027(2)
C23 0.021(2) 0.078(4) 0.035(2) 0.017(2) 0.0116(16) 0.011(2)
S2 0.0252(7) 0.0201(9) 0.0203(7) 0.0026(6) -0.0002(5) 0.0002(6)
C25 0.024(2) 0.023(4) 0.0391(17) -0.012(2) 0.0057(12) -0.004(3)
S2A 0.024(2) 0.023(4) 0.0391(17) -0.012(2) 0.0057(12) -0.004(3)
C25A 0.0252(7) 0.0201(9) 0.0203(7) 0.0026(6) -0.0002(5) 0.0002(6)
C26 0.026(2) 0.026(2) 0.041(2) -0.0077(19) 0.0075(16) 0.0002(17)
C27 0.031(2) 0.050(3) 0.0265(19) -0.0065(19) -0.0030(15) -0.018(2)
C28 0.0192(17) 0.025(2) 0.0234(17) -0.0007(15) 0.0031(13) -0.0061(16)
S3 0.0256(10) 0.0313(9) 0.0282(6) -0.0006(5) -0.0029(6) -0.0072(6)
C29 0.0379(17) 0.029(4) 0.026(4) -0.001(4) 0.010(3) -0.017(3)
S3A 0.0379(17) 0.029(4) 0.026(4) -0.001(4) 0.010(3) -0.017(3)
C29A 0.0256(10) 0.0313(9) 0.0282(6) -0.0006(5) -0.0029(6) -0.0072(6)
C30 0.047(3) 0.029(2) 0.034(2) -0.0080(19) 0.0161(18) -0.011(2)
C31 0.037(2) 0.047(3) 0.027(2) -0.0044(19) 0.0022(16) -0.021(2)
B1 0.0098(18) 0.022(2) 0.024(2) -0.0039(17) -0.0038(14) -0.0008(16)

loop_
_atom_type_symbol
_atom_type_description
_atom_type_scat_dispersion_real
_atom_type_scat_dispersion_imag
_atom_type_scat_source
C C 0.0181 0.0091 'International Tables Vol C Tables 4.2.6.8 and 6.1.1.4'
H H 0.0000 0.0000 'International Tables Vol C Tables 4.2.6.8 and 6.1.1.4'
B B 0.0090 0.0039 'International Tables Vol C Tables 4.2.6.8 and 6.1.1.4'
N N 0.0311 0.0180 'International Tables Vol C Tables 4.2.6.8 and 6.1.1.4'
O O 0.0492 0.0322 'International Tables Vol C Tables 4.2.6.8 and 6.1.1.4'
F F 0.0727 0.0534 'International Tables Vol C Tables 4.2.6.8 and 6.1.1.4'
S S 0.3331 0.5567 'International Tables Vol C Tables 4.2.6.8 and 6.1.1.4'

loop_
_geom_angle_atom_site_label_1
_geom_angle_atom_site_label_2
_geom_angle_atom_site_label_3
_geom_angle
C13 O1 C14 115.0(3)
C17 O3 C18 114.6(3)
C1 N1 C4 107.8(3)
C1 N1 B1 128.1(3)
C4 N1 B1 124.0(3)
C9 N2 C6 106.9(3)
C9 N2 B1 125.9(3)
C6 N2 B1 126.9(3)
N1 C1 C2 108.9(3)
N1 C1 C20 125.4(3)
C2 C1 C20 125.6(3)
C3 C2 C1 107.4(3)
C3 C2 C10 126.4(3)
C1 C2 C10 126.1(3)
C2 C3 C4 107.5(3)
C2 C3 C11 123.2(3)
C4 C3 C11 128.7(3)
C5 C4 N1 120.7(3)
C5 C4 C3 130.9(3)
N1 C4 C3 108.5(3)
C4 C5 C6 122.1(3)
C4 C5 C24 120.3(3)
C6 C5 C24 117.6(3)
N2 C6 C7 109.5(3)
N2 C6 C5 118.4(3)
C7 C6 C5 132.1(3)
C8 C7 C6 106.5(3)
C8 C7 C15 123.1(3)
C6 C7 C15 130.3(3)
C7 C8 C9 107.1(3)
C7 C8 C19 126.7(3)
C9 C8 C19 126.1(3)
N2 C9 C8 109.9(3)
N2 C9 C28 124.2(3)
C8 C9 C28 125.6(3)
C2 C10 H10A 109.5
C2 C10 H10B 109.5
H10A C10 H10B 109.5
C2 C10 H10C 109.5
H10A C10 H10C 109.5
H10B C10 H10C 109.5
C3 C11 C12 117.9(3)
C3 C11 H11A 107.8
C12 C11 H11A 107.8
C3 C11 H11B 107.8
C12 C11 H11B 107.8
H11A C11 H11B 107.2
C13 C12 C11 107.9(3)
C13 C12 H12A 110.1
C11 C12 H12A 110.1
C13 C12 H12B 110.1
C11 C12 H12B 110.1
H12A C12 H12B 108.4
O2 C13 O1 122.8(3)
O2 C13 C12 124.8(3)
O1 C13 C12 112.3(3)
O1 C14 H14A 109.5
O1 C14 H14B 109.5
H14A C14 H14B 109.5
O1 C14 H14C 109.5
H14A C14 H14C 109.5
H14B C14 H14C 109.5
C7 C15 C16 114.9(3)
C7 C15 H15A 108.5
C16 C15 H15A 108.5
C7 C15 H15B 108.5
C16 C15 H15B 108.5
H15A C15 H15B 107.5
C17 C16 C15 110.2(3)
C17 C16 H16A 109.6
C15 C16 H16A 109.6
C17 C16 H16B 109.6
C15 C16 H16B 109.6
H16A C16 H16B 108.1
O4 C17 O3 123.0(3)
O4 C17 C16 124.3(3)
O3 C17 C16 112.7(3)
O3 C18 H18A 109.5
O3 C18 H18B 109.5
H18A C18 H18B 109.5
O3 C18 H18C 109.5
H18A C18 H18C 109.5
H18B C18 H18C 109.5
C8 C19 H19A 109.5
C8 C19 H19B 109.5
H19A C19 H19B 109.5
C8 C19 H19C 109.5
H19A C19 H19C 109.5
H19B C19 H19C 109.5
C21 C20 C21A 105.8(10)
C21 C20 C1 130.6(7)
C21A C20 C1 123.5(7)
C21A C20 S1A 109.6(7)
C1 C20 S1A 126.8(3)
C21 C20 S1 108.5(6)
C1 C20 S1 120.8(3)
S1A C20 S1 112.2(3)
C23 S1 C20 94.5(2)
C20 C21 C22 113.1(9)
C20 C21 H21 123.5
C22 C21 H21 123.5
C22 S1A C20 95.3(3)
C20 C21A C23 111.5(10)
C20 C21A H21A 124.3
C23 C21A H21A 124.3
C23 C22 C21 106.2(6)
C23 C22 S1A 120.2(4)
C23 C22 H22 126.9
C21 C22 H22 126.9
S1A C22 H22 112.8
C22 C23 S1 117.6(3)
C22 C23 C21A 103.4(6)
C22 C23 H23 121.2
S1 C23 H23 121.2
C21A C23 H23 135.4
C25A C24 C25 103.3(10)
C25A C24 C5 128.6(7)
C25 C24 C5 127.9(7)
C25A C24 S2A 107.5(7)
C5 C24 S2A 123.8(4)
C25 C24 S2 112.0(6)
C5 C24 S2 119.8(2)
S2A C24 S2 116.2(3)
C27 S2 C24 91.41(19)
C24 C25 C26 111.2(10)
C24 C25 H25 124.4
C26 C25 H25 124.4
C26 S2A C24 93.5(4)
C24 C25A C27 115.6(11)
C24 C25A H25A 122.2
C27 C25A H25A 122.2
C27 C26 C25 109.3(6)
C27 C26 S2A 122.8(4)
C27 C26 H26 125.4
C25 C26 H26 125.4
S2A C26 H26 111.8
C26 C27 C25A 100.5(6)
C26 C27 S2 116.1(3)
C26 C27 H27 122.0
C25A C27 H27 137.5
S2 C27 H27 122.0
C29 C28 C9 127.3(6)
C29 C28 C29A 104.0(11)
C9 C28 C29A 128.5(8)
C9 C28 S3A 123.2(5)
C29A C28 S3A 108.2(8)
C29 C28 S3 111.7(6)
C9 C28 S3 121.0(3)
S3A C28 S3 114.9(5)
C31 S3 C28 92.9(2)
C28 C29 C30 108.1(10)
C28 C29 H29 125.9
C30 C29 H29 125.9
C30 S3A C28 96.0(7)
C28 C29A C31 108.6(14)
C28 C29A H29A 125.7
C31 C29A H29A 125.7
C31 C30 C29 112.5(6)
C31 C30 S3A 120.7(6)
C31 C30 H30 123.7
C29 C30 H30 123.7
S3A C30 H30 114.8
C30 C31 C29A 105.4(8)
C30 C31 S3 114.5(3)
C30 C31 H31 122.7
C29A C31 H31 131.4
S3 C31 H31 122.7
F1 B1 F2 111.5(3)
F1 B1 N2 110.9(3)
F2 B1 N2 109.4(3)
F1 B1 N1 110.3(3)
F2 B1 N1 108.4(3)
N2 B1 N1 106.2(3)

loop_
_geom_bond_atom_site_label_1
_geom_bond_atom_site_label_2
_geom_bond_distance
F1 B1 1.372(4)
F2 B1 1.391(5)
O1 C13 1.341(5)
O1 C14 1.457(4)
O2 C13 1.193(4)
O3 C17 1.341(5)
O3 C18 1.449(4)
O4 C17 1.208(4)
N1 C1 1.365(4)
N1 C4 1.392(4)
N1 B1 1.579(4)
N2 C9 1.367(4)
N2 C6 1.382(4)
N2 B1 1.534(5)
C1 C2 1.433(5)
C1 C20 1.444(5)
C2 C3 1.372(5)
C2 C10 1.500(5)
C3 C4 1.424(5)
C3 C11 1.507(5)
C4 C5 1.386(5)
C5 C6 1.422(5)
C5 C24 1.487(5)
C6 C7 1.409(5)
C7 C8 1.396(5)
C7 C15 1.494(5)
C8 C9 1.402(5)
C8 C19 1.496(5)
C9 C28 1.468(5)
C10 H10A 0.9800
C10 H10B 0.9800
C10 H10C 0.9800
C11 C12 1.523(5)
C11 H11A 0.9900
C11 H11B 0.9900
C12 C13 1.508(5)
C12 H12A 0.9900
C12 H12B 0.9900
C14 H14A 0.9800
C14 H14B 0.9800
C14 H14C 0.9800
C15 C16 1.532(5)
C15 H15A 0.9900
C15 H15B 0.9900
C16 C17 1.502(5)
C16 H16A 0.9900
C16 H16B 0.9900
C18 H18A 0.9800
C18 H18B 0.9800
C18 H18C 0.9800
C19 H19A 0.9800
C19 H19B 0.9800
C19 H19C 0.9800
C20 C21 1.327(12)
C20 C21A 1.337(13)
C20 S1A 1.683(5)
C20 S1 1.718(4)
S1 C23 1.550(6)
C21 C22 1.507(13)
C21 H21 0.9500
S1A C22 1.517(7)
C21A C23 1.566(14)
C21A H21A 0.9500
C22 C23 1.342(7)
C22 H22 0.9500
C23 H23 0.9500
C24 C25A 1.347(13)
C24 C25 1.347(12)
C24 S2A 1.690(8)
C24 S2 1.735(3)
S2 C27 1.661(5)
C25 C26 1.503(13)
C25 H25 0.9500
S2A C26 1.539(9)
C25A C27 1.523(14)
C25A H25A 0.9500
C26 C27 1.338(6)
C26 H26 0.9500
C27 H27 0.9500
C28 C29 1.443(13)
C28 C29A 1.497(16)
C28 S3A 1.650(12)
C28 S3 1.707(3)
S3 C31 1.665(5)
C29 C30 1.473(13)
C29 H29 0.9500
S3A C30 1.527(12)
C29A C31 1.514(16)
C29A H29A 0.9500
C30 C31 1.348(6)
C30 H30 0.9500
C31 H31 0.9500

loop_
_geom_torsion_atom_site_label_1
_geom_torsion_atom_site_label_2
_geom_torsion_atom_site_label_3
_geom_torsion_atom_site_label_4
_geom_torsion
C4 N1 C1 C2 0.5(4)
B1 N1 C1 C2 176.0(3)
C4 N1 C1 C20 -176.3(3)
B1 N1 C1 C20 -0.8(5)
N1 C1 C2 C3 -0.9(4)
C20 C1 C2 C3 175.9(3)
N1 C1 C2 C10 -178.0(3)
C20 C1 C2 C10 -1.2(6)
C1 C2 C3 C4 0.9(4)
C10 C2 C3 C4 178.0(3)
C1 C2 C3 C11 -171.3(3)
C10 C2 C3 C11 5.8(6)
C1 N1 C4 C5 -179.4(3)
B1 N1 C4 C5 4.8(5)
C1 N1 C4 C3 0.1(4)
B1 N1 C4 C3 -175.7(3)
C2 C3 C4 C5 178.8(4)
C11 C3 C4 C5 -9.6(6)
C2 C3 C4 N1 -0.7(4)
C11 C3 C4 N1 171.0(3)
N1 C4 C5 C6 4.9(5)
C3 C4 C5 C6 -174.5(3)
N1 C4 C5 C24 -179.0(3)
C3 C4 C5 C24 1.6(6)
C9 N2 C6 C7 -0.7(4)
B1 N2 C6 C7 174.1(3)
C9 N2 C6 C5 177.7(3)
B1 N2 C6 C5 -7.5(5)
C4 C5 C6 N2 -3.8(5)
C24 C5 C6 N2 180.0(3)
C4 C5 C6 C7 174.2(4)
C24 C5 C6 C7 -2.1(5)
N2 C6 C7 C8 1.5(4)
C5 C6 C7 C8 -176.6(3)
N2 C6 C7 C15 -173.8(3)
C5 C6 C7 C15 8.1(6)
C6 C7 C8 C9 -1.7(4)
C15 C7 C8 C9 174.0(3)
C6 C7 C8 C19 -179.0(3)
C15 C7 C8 C19 -3.3(6)
C6 N2 C9 C8 -0.4(4)
B1 N2 C9 C8 -175.3(3)
C6 N2 C9 C28 174.2(3)
B1 N2 C9 C28 -0.7(5)
C7 C8 C9 N2 1.3(4)
C19 C8 C9 N2 178.6(3)
C7 C8 C9 C28 -173.2(3)
C19 C8 C9 C28 4.1(6)
C2 C3 C11 C12 -86.5(4)
C4 C3 C11 C12 103.1(4)
C3 C11 C12 C13 179.7(3)
C14 O1 C13 O2 0.4(5)
C14 O1 C13 C12 179.9(3)
C11 C12 C13 O2 3.1(5)
C11 C12 C13 O1 -176.4(3)
C8 C7 C15 C16 87.7(4)
C6 C7 C15 C16 -97.7(4)
C7 C15 C16 C17 170.4(3)
C18 O3 C17 O4 4.4(5)
C18 O3 C17 C16 -177.4(3)
C15 C16 C17 O4 26.8(5)
C15 C16 C17 O3 -151.3(3)
N1 C1 C20 C21 35.5(11)
C2 C1 C20 C21 -140.7(11)
N1 C1 C20 C21A -144.9(11)
C2 C1 C20 C21A 38.8(12)
N1 C1 C20 S1A 38.9(5)
C2 C1 C20 S1A -137.3(4)
N1 C1 C20 S1 -146.5(3)
C2 C1 C20 S1 37.2(5)
C21 C20 S1 C23 -1.6(9)
C21A C20 S1 C23 26(18)
C1 C20 S1 C23 -179.9(3)
S1A C20 S1 C23 -4.6(3)
C21A C20 C21 C22 -1.8(16)
C1 C20 C21 C22 177.8(5)
S1A C20 C21 C22 142(12)
S1 C20 C21 C22 -0.3(14)
C21 C20 S1A C22 -34(11)
C21A C20 S1A C22 2.7(10)
C1 C20 S1A C22 179.2(3)
S1 C20 S1A C22 4.3(4)
C21 C20 C21A C23 0.6(17)
C1 C20 C21A C23 -179.0(7)
S1A C20 C21A C23 -2.3(16)
S1 C20 C21A C23 -152(20)
C20 C21 C22 C23 2.4(14)
C20 C21 C22 S1A -167(5)
C20 S1A C22 C23 -2.4(5)
C20 S1A C22 C21 9(3)
C21 C22 C23 S1 -3.8(8)
S1A C22 C23 S1 -0.8(6)
C21 C22 C23 C21A -1.7(11)
S1A C22 C23 C21A 1.3(9)
C20 S1 C23 C22 3.3(4)
C20 S1 C23 C21A -5(3)
C20 C21A C23 C22 0.9(15)
C20 C21A C23 S1 174(5)
C4 C5 C24 C25A 95.0(13)
C6 C5 C24 C25A -88.7(13)
C4 C5 C24 C25 -91.3(13)
C6 C5 C24 C25 85.0(13)
C4 C5 C24 S2A -88.9(7)
C6 C5 C24 S2A 87.4(7)
C4 C5 C24 S2 95.3(4)
C6 C5 C24 S2 -88.4(3)
C25A C24 S2 C27 -6(7)
C25 C24 S2 C27 0.6(11)
C5 C24 S2 C27 175.0(3)
S2A C24 S2 C27 -1.2(6)
C25A C24 C25 C26 0.2(19)
C5 C24 C25 C26 -174.7(7)
S2A C24 C25 C26 158(19)
S2 C24 C25 C26 -0.9(18)
C25A C24 S2A C26 2.7(12)
C25 C24 S2A C26 -20(17)
C5 C24 S2A C26 -174.1(4)
S2 C24 S2A C26 1.8(8)
C25 C24 C25A C27 -1.1(19)
C5 C24 C25A C27 173.8(7)
S2A C24 C25A C27 -2.8(18)
S2 C24 C25A C27 172(8)
C24 C25 C26 C27 0.8(18)
C24 C25 C26 S2A -172(7)
C24 S2A C26 C27 -2.1(9)
C24 S2A C26 C25 6(5)
C25 C26 C27 C25A -1.2(13)
S2A C26 C27 C25A 0.7(12)
C25 C26 C27 S2 -0.3(10)
S2A C26 C27 S2 1.6(8)
C24 C25A C27 C26 1.5(17)
C24 C25A C27 S2 -175(5)
C24 S2 C27 C26 -0.1(3)
C24 S2 C27 C25A 3(3)
N2 C9 C28 C29 -61.9(13)
C8 C9 C28 C29 111.9(13)
N2 C9 C28 C29A 113(2)
C8 C9 C28 C29A -74(2)
N2 C9 C28 S3A -71.8(11)
C8 C9 C28 S3A 102.0(11)
N2 C9 C28 S3 119.8(3)
C8 C9 C28 S3 -66.4(5)
C29 C28 S3 C31 -1.7(11)
C9 C28 S3 C31 176.8(3)
C29A C28 S3 C31 -40(9)
S3A C28 S3 C31 7.5(9)
C9 C28 C29 C30 -174.0(7)
C29A C28 C29 C30 10(2)
S3A C28 C29 C30 -108(9)
S3 C28 C29 C30 4.4(17)
C29 C28 S3A C30 61(7)
C9 C28 S3A C30 -178.9(6)
C29A C28 S3A C30 -2(2)
S3 C28 S3A C30 -9.9(14)
C29 C28 C29A C31 -12(3)
C9 C28 C29A C31 172.8(11)
S3A C28 C29A C31 -3(3)
S3 C28 C29A C31 132(11)
C28 C29 C30 C31 -5.7(18)
C28 C29 C30 S3A 129(8)
C28 S3A C30 C31 9.2(15)
C28 S3A C30 C29 -40(7)
C29 C30 C31 C29A -2(2)
S3A C30 C31 C29A -12(2)
C29 C30 C31 S3 4.7(11)
S3A C30 C31 S3 -5.2(11)
C28 C29A C31 C30 9(3)
C28 C29A C31 S3 -138(10)
C28 S3 C31 C30 -1.8(4)
C28 S3 C31 C29A 34(8)
C9 N2 B1 F1 -51.7(5)
C6 N2 B1 F1 134.4(3)
C9 N2 B1 F2 71.7(4)
C6 N2 B1 F2 -102.2(4)
C9 N2 B1 N1 -171.5(3)
C6 N2 B1 N1 14.6(4)
C1 N1 B1 F1 51.9(4)
C4 N1 B1 F1 -133.2(3)
C1 N1 B1 F2 -70.4(4)
C4 N1 B1 F2 104.4(3)
C1 N1 B1 N2 172.1(3)
C4 N1 B1 N2 -13.1(4)
